data_7134581
loop_
_publ_author_name
'Higashino, Tomohiro'
'Minobe, Riku'
'Machino, Tomoya'
'Imahori, Hiroshi'

_publ_section_title
;
 Unexpected cyclization of \b-(hydroxymethyl)phosphole into
 1-phospha-1,6a-dihydrophosphapentalene: a fused 1,3-butadiene-based
 luminophore
;
_journal_issue 52
_journal_name_full 'Chemical Communications'
_journal_page_first 9420
_journal_page_last 9423
_journal_paper_doi 10.1039/D5CC02428E
_journal_volume 61
_journal_year 2025
_chemical_formula_moiety 'C35 H25 O P'
_chemical_formula_sum 'C35 H25 O P'
_chemical_formula_weight 492.52
_space_group_crystal_system monoclinic
_space_group_IT_number 14
_space_group_name_Hall '-P 2ybc'
_space_group_name_H-M_alt 'P 1 21/c 1'
_atom_sites_solution_hydrogens geom
_audit_creation_method SHELXL-2014
_audit_update_record
;
2025-02-17 deposited with the CCDC.	2025-05-21 downloaded from the CCDC.
;
_cell_angle_alpha 90
_cell_angle_beta 94.067(4)
_cell_angle_gamma 90
_cell_formula_units_Z 4
_cell_length_a 8.798(2)
_cell_length_b 15.004(4)
_cell_length_c 19.105(5)
_cell_measurement_reflns_used 7880
_cell_measurement_temperature 153(2)
_cell_measurement_theta_max 27.5
_cell_measurement_theta_min 3.0
_cell_volume 2515.6(11)
_computing_structure_refinement 'SHELXL-2014 (Sheldrick, 2014)'
_computing_structure_solution 'SHELXS-2014 (Sheldrick, 2014)'
_diffrn_ambient_temperature 153(2)
_diffrn_detector_area_resol_mean 28.5714
_diffrn_measured_fraction_theta_full 0.996
_diffrn_measured_fraction_theta_max 0.989
_diffrn_measurement_device_type 'Rigaku Saturn724+ (4x4 bin mode)'
_diffrn_measurement_method 'profile data from \w-scans'
_diffrn_radiation_type MoK\a
_diffrn_radiation_wavelength 0.71075
_diffrn_reflns_av_R_equivalents 0.0289
_diffrn_reflns_av_unetI/netI 0.0291
_diffrn_reflns_Laue_measured_fraction_full 0.996
_diffrn_reflns_Laue_measured_fraction_max 0.989
_diffrn_reflns_limit_h_max 11
_diffrn_reflns_limit_h_min -10
_diffrn_reflns_limit_k_max 14
_diffrn_reflns_limit_k_min -19
_diffrn_reflns_limit_l_max 24
_diffrn_reflns_limit_l_min -24
_diffrn_reflns_number 20051
_diffrn_reflns_point_group_measured_fraction_full 0.996
_diffrn_reflns_point_group_measured_fraction_max 0.989
_diffrn_reflns_theta_full 25.242
_diffrn_reflns_theta_max 27.501
_diffrn_reflns_theta_min 3.042
_diffrn_source 'Rotating Anode'
_exptl_absorpt_coefficient_mu 0.137
_exptl_absorpt_correction_T_max 1.000
_exptl_absorpt_correction_T_min 0.875
_exptl_absorpt_correction_type multi-scan
_exptl_crystal_colour Yellow
_exptl_crystal_density_diffrn 1.300
_exptl_crystal_description Prism
_exptl_crystal_F_000 1032
_exptl_crystal_size_max 0.200
_exptl_crystal_size_mid 0.200
_exptl_crystal_size_min 0.100
_refine_diff_density_max 0.319
_refine_diff_density_min -0.341
_refine_diff_density_rms 0.043
_refine_ls_extinction_method none
_refine_ls_goodness_of_fit_ref 1.066
_refine_ls_hydrogen_treatment constr
_refine_ls_matrix_type full
_refine_ls_number_parameters 334
_refine_ls_number_reflns 5723
_refine_ls_number_restraints 0
_refine_ls_restrained_S_all 1.066
_refine_ls_R_factor_all 0.0462
_refine_ls_R_factor_gt 0.0389
_refine_ls_shift/su_max 0.001
_refine_ls_shift/su_mean 0.000
_refine_ls_structure_factor_coef Fsqd
_refine_ls_weighting_details 'w=1/[\s^2^(Fo^2^)+(0.0432P)^2^+0.6289P] where P=(Fo^2^+2Fc^2^)/3'
_refine_ls_weighting_scheme calc
_refine_ls_wR_factor_gt 0.0893
_refine_ls_wR_factor_ref 0.0936
_reflns_Friedel_coverage 0.000
_reflns_number_gt 5003
_reflns_number_total 5723
_reflns_threshold_expression 'I > 2\s(I)'
_cod_data_source_file d5cc02428e2.cif
_cod_data_source_block 0725hi
_cod_depositor_comments
;
The following automatic conversions were performed:

data item '_exptl_absorpt_correction_type' value 'Multi-scan' was
changed to 'multi-scan' in accordance with the
/home/data/users/saulius/crontab/automatic-downloads/rss-feeds/RSC/lib/dictionaries/cif_core.dic
dictionary named 'cif_core.dic' version 2.4.2 last updated on
2011-04-26.

Automatic conversion script
Id: cif_fix_values 8170 2020-07-09 18:12:32Z antanas 

 Adding full bibliography for 7134580--7134582.cif.
;
_cod_original_sg_symbol_H-M 'P 21/c'
_cod_database_code 7134581
_shelx_space_group_comment
;
The symmetry employed for this shelxl refinement is uniquely defined
by the following loop, which should always be used as a source of
symmetry information in preference to the above space-group names.
They are only intended as comments.
;
_shelx_estimated_absorpt_t_min 0.973
_shelx_estimated_absorpt_t_max 0.986
_shelxl_version_number 2014-3

loop_
_space_group_symop_operation_xyz
'x, y, z'
'-x, y+1/2, -z+1/2'
'-x, -y, -z'
'x, -y-1/2, z-1/2'

loop_
_atom_site_label
_atom_site_type_symbol
_atom_site_fract_x
_atom_site_fract_y
_atom_site_fract_z
_atom_site_U_iso_or_equiv
_atom_site_adp_type
_atom_site_occupancy
_atom_site_site_symmetry_order
_atom_site_calc_flag
_atom_site_refinement_flags_posn
_atom_site_refinement_flags_adp
_atom_site_refinement_flags_occupancy
_atom_site_disorder_assembly
_atom_site_disorder_group
P1 P 0.14586(4) 0.65705(2) 0.29248(2) 0.01698(9) Uani 1 1 d . . . . .
C1 C 0.28408(14) 0.62120(8) 0.36503(7) 0.0177(3) Uani 1 1 d . . . . .
C2 C 0.32474(15) 0.52997(8) 0.33640(7) 0.0190(3) Uani 1 1 d . . . . .
C3 C 0.31846(15) 0.52517(8) 0.26082(7) 0.0199(3) Uani 1 1 d . . . . .
H1 H 0.3682 0.4797 0.2365 0.024 Uiso 1 1 calc R U . . .
C4 C 0.23591(15) 0.59085(8) 0.22718(7) 0.0188(3) Uani 1 1 d . . . . .
O1 O -0.01496(10) 0.63292(6) 0.30198(5) 0.0229(2) Uani 1 1 d . . . . .
C5 C 0.22830(14) 0.59661(9) 0.43611(7) 0.0189(3) Uani 1 1 d . . . . .
C6 C 0.15927(15) 0.64682(9) 0.48553(7) 0.0228(3) Uani 1 1 d . . . . .
H2 H 0.1349 0.7077 0.4769 0.027 Uiso 1 1 calc R U . . .
C7 C 0.12612(16) 0.60622(10) 0.54847(7) 0.0264(3) Uani 1 1 d . . . . .
H3 H 0.0787 0.6400 0.5829 0.032 Uiso 1 1 calc R U . . .
C8 C 0.16137(17) 0.51720(10) 0.56165(7) 0.0280(3) Uani 1 1 d . . . . .
H4 H 0.1378 0.4909 0.6048 0.034 Uiso 1 1 calc R U . . .
C9 C 0.23087(16) 0.46642(9) 0.51218(7) 0.0248(3) Uani 1 1 d . . . . .
H5 H 0.2553 0.4056 0.5211 0.030 Uiso 1 1 calc R U . . .
C10 C 0.26396(15) 0.50627(9) 0.44940(7) 0.0201(3) Uani 1 1 d . . . . .
C11 C 0.32065(15) 0.46596(9) 0.38628(7) 0.0196(3) Uani 1 1 d . . . . .
C12 C 0.19507(15) 0.59536(9) 0.15108(7) 0.0205(3) Uani 1 1 d . . . . .
C13 C 0.07069(17) 0.64588(9) 0.12494(7) 0.0266(3) Uani 1 1 d . . . . .
H6 H 0.0163 0.6810 0.1562 0.032 Uiso 1 1 calc R U . . .
C14 C 0.02534(19) 0.64550(10) 0.05374(8) 0.0336(4) Uani 1 1 d . . . . .
H7 H -0.0606 0.6795 0.0367 0.040 Uiso 1 1 calc R U . . .
C15 C 0.1049(2) 0.59585(11) 0.00765(8) 0.0361(4) Uani 1 1 d . . . . .
H8 H 0.0743 0.5960 -0.0410 0.043 Uiso 1 1 calc R U . . .
C16 C 0.22941(19) 0.54594(10) 0.03262(8) 0.0333(4) Uani 1 1 d . . . . .
H9 H 0.2840 0.5117 0.0009 0.040 Uiso 1 1 calc R U . . .
C17 C 0.27488(17) 0.54563(9) 0.10364(7) 0.0260(3) Uani 1 1 d . . . . .
H10 H 0.3609 0.5114 0.1202 0.031 Uiso 1 1 calc R U . . .
C18 C 0.16892(15) 0.77390(8) 0.27479(7) 0.0187(3) Uani 1 1 d . . . . .
C19 C 0.06824(16) 0.83374(9) 0.30325(7) 0.0239(3) Uani 1 1 d . . . . .
H11 H -0.0128 0.8121 0.3288 0.029 Uiso 1 1 calc R U . . .
C20 C 0.08665(18) 0.92474(10) 0.29412(8) 0.0303(3) Uani 1 1 d . . . . .
H12 H 0.0191 0.9654 0.3141 0.036 Uiso 1 1 calc R U . . .
C21 C 0.20343(18) 0.95652(9) 0.25588(8) 0.0301(3) Uani 1 1 d . . . . .
H13 H 0.2155 1.0188 0.2495 0.036 Uiso 1 1 calc R U . . .
C22 C 0.30255(17) 0.89743(10) 0.22700(8) 0.0274(3) Uani 1 1 d . . . . .
H14 H 0.3818 0.9194 0.2004 0.033 Uiso 1 1 calc R U . . .
C23 C 0.28663(16) 0.80623(9) 0.23678(7) 0.0225(3) Uani 1 1 d . . . . .
H15 H 0.3559 0.7660 0.2176 0.027 Uiso 1 1 calc R U . . .
C24 C 0.42070(15) 0.68507(9) 0.37409(7) 0.0184(3) Uani 1 1 d . . . . .
C25 C 0.40189(15) 0.76925(9) 0.40373(7) 0.0218(3) Uani 1 1 d . . . . .
H16 H 0.3041 0.7868 0.4168 0.026 Uiso 1 1 calc R U . . .
C26 C 0.52330(16) 0.82728(9) 0.41436(7) 0.0256(3) Uani 1 1 d . . . . .
H17 H 0.5083 0.8844 0.4341 0.031 Uiso 1 1 calc R U . . .
C27 C 0.66704(16) 0.80212(10) 0.39615(8) 0.0283(3) Uani 1 1 d . . . . .
H18 H 0.7509 0.8417 0.4037 0.034 Uiso 1 1 calc R U . . .
C28 C 0.68743(16) 0.71894(10) 0.36685(8) 0.0283(3) Uani 1 1 d . . . . .
H19 H 0.7857 0.7012 0.3545 0.034 Uiso 1 1 calc R U . . .
C29 C 0.56458(15) 0.66127(9) 0.35541(7) 0.0229(3) Uani 1 1 d . . . . .
H20 H 0.5794 0.6048 0.3345 0.027 Uiso 1 1 calc R U . . .
C30 C 0.34718(15) 0.36922(9) 0.37738(7) 0.0202(3) Uani 1 1 d . . . . .
C31 C 0.26333(16) 0.32125(9) 0.32548(8) 0.0257(3) Uani 1 1 d . . . . .
H21 H 0.1884 0.3508 0.2957 0.031 Uiso 1 1 calc R U . . .
C32 C 0.28844(17) 0.23043(10) 0.31692(8) 0.0283(3) Uani 1 1 d . . . . .
H22 H 0.2300 0.1981 0.2818 0.034 Uiso 1 1 calc R U . . .
C33 C 0.39836(17) 0.18750(9) 0.35959(8) 0.0290(3) Uani 1 1 d . . . . .
H23 H 0.4159 0.1256 0.3537 0.035 Uiso 1 1 calc R U . . .
C34 C 0.48324(18) 0.23473(10) 0.41098(8) 0.0297(3) Uani 1 1 d . . . . .
H24 H 0.5601 0.2053 0.4398 0.036 Uiso 1 1 calc R U . . .
C35 C 0.45642(17) 0.32495(9) 0.42051(7) 0.0255(3) Uani 1 1 d . . . . .
H25 H 0.5130 0.3566 0.4567 0.031 Uiso 1 1 calc R U . . .

loop_
_atom_site_aniso_label
_atom_site_aniso_U_11
_atom_site_aniso_U_22
_atom_site_aniso_U_33
_atom_site_aniso_U_23
_atom_site_aniso_U_13
_atom_site_aniso_U_12
P1 0.01741(17) 0.01589(16) 0.01773(16) 0.00069(12) 0.00194(12) 0.00128(12)
C1 0.0190(6) 0.0163(6) 0.0180(6) 0.0002(5) 0.0023(5) 0.0014(5)
C2 0.0186(6) 0.0176(6) 0.0209(6) -0.0001(5) 0.0011(5) 0.0017(5)
C3 0.0212(6) 0.0175(6) 0.0213(6) -0.0009(5) 0.0047(5) 0.0006(5)
C4 0.0207(6) 0.0169(6) 0.0191(6) 0.0003(5) 0.0034(5) -0.0018(5)
O1 0.0181(5) 0.0240(5) 0.0268(5) 0.0003(4) 0.0024(4) -0.0008(4)
C5 0.0171(6) 0.0215(6) 0.0180(6) 0.0006(5) 0.0002(5) -0.0025(5)
C6 0.0231(7) 0.0231(7) 0.0224(7) -0.0012(5) 0.0029(5) 0.0000(5)
C7 0.0273(7) 0.0317(8) 0.0207(7) -0.0038(6) 0.0050(6) -0.0021(6)
C8 0.0315(8) 0.0336(8) 0.0188(7) 0.0036(6) 0.0015(6) -0.0061(6)
C9 0.0288(7) 0.0232(7) 0.0218(7) 0.0038(5) -0.0022(6) -0.0028(6)
C10 0.0199(6) 0.0203(6) 0.0196(6) 0.0001(5) -0.0018(5) -0.0020(5)
C11 0.0180(6) 0.0193(6) 0.0208(6) 0.0001(5) -0.0025(5) 0.0005(5)
C12 0.0254(7) 0.0165(6) 0.0198(6) 0.0005(5) 0.0025(5) -0.0060(5)
C13 0.0317(8) 0.0238(7) 0.0238(7) 0.0027(5) -0.0005(6) -0.0014(6)
C14 0.0399(9) 0.0321(8) 0.0273(8) 0.0080(6) -0.0079(7) -0.0068(7)
C15 0.0538(11) 0.0339(8) 0.0197(7) 0.0038(6) -0.0041(7) -0.0172(8)
C16 0.0482(10) 0.0300(8) 0.0224(7) -0.0050(6) 0.0078(7) -0.0132(7)
C17 0.0320(8) 0.0221(7) 0.0242(7) -0.0023(5) 0.0049(6) -0.0058(6)
C18 0.0196(6) 0.0173(6) 0.0187(6) 0.0006(5) -0.0022(5) 0.0016(5)
C19 0.0213(7) 0.0247(7) 0.0259(7) -0.0007(5) 0.0016(6) 0.0038(6)
C20 0.0319(8) 0.0221(7) 0.0366(8) -0.0040(6) -0.0002(7) 0.0097(6)
C21 0.0382(9) 0.0180(7) 0.0331(8) 0.0039(6) -0.0039(7) 0.0002(6)
C22 0.0323(8) 0.0242(7) 0.0256(7) 0.0054(6) 0.0011(6) -0.0038(6)
C23 0.0241(7) 0.0209(6) 0.0228(7) 0.0006(5) 0.0030(5) 0.0011(5)
C24 0.0197(6) 0.0191(6) 0.0163(6) 0.0037(5) 0.0003(5) 0.0007(5)
C25 0.0203(7) 0.0228(7) 0.0226(6) -0.0012(5) 0.0032(5) 0.0011(5)
C26 0.0281(8) 0.0217(7) 0.0273(7) -0.0013(5) 0.0038(6) -0.0028(6)
C27 0.0245(7) 0.0281(7) 0.0325(8) 0.0022(6) 0.0032(6) -0.0070(6)
C28 0.0194(7) 0.0311(8) 0.0352(8) 0.0043(6) 0.0071(6) 0.0008(6)
C29 0.0217(7) 0.0210(6) 0.0264(7) 0.0021(5) 0.0044(6) 0.0039(5)
C30 0.0222(7) 0.0184(6) 0.0201(6) 0.0017(5) 0.0021(5) 0.0002(5)
C31 0.0249(7) 0.0248(7) 0.0267(7) 0.0000(6) -0.0041(6) 0.0001(6)
C32 0.0295(8) 0.0255(7) 0.0298(8) -0.0062(6) 0.0008(6) -0.0044(6)
C33 0.0386(9) 0.0180(6) 0.0313(8) -0.0010(6) 0.0084(7) 0.0021(6)
C34 0.0380(8) 0.0257(7) 0.0251(7) 0.0035(6) -0.0003(6) 0.0102(6)
C35 0.0296(8) 0.0242(7) 0.0218(7) -0.0001(5) -0.0043(6) 0.0032(6)

loop_
_atom_type_symbol
_atom_type_description
_atom_type_scat_dispersion_real
_atom_type_scat_dispersion_imag
_atom_type_scat_source
C C 0.0033 0.0016 'International Tables Vol C Tables 4.2.6.8 and 6.1.1.4'
H H 0.0000 0.0000 'International Tables Vol C Tables 4.2.6.8 and 6.1.1.4'
O O 0.0106 0.0060 'International Tables Vol C Tables 4.2.6.8 and 6.1.1.4'
P P 0.1023 0.0942 'International Tables Vol C Tables 4.2.6.8 and 6.1.1.4'

loop_
_geom_angle_atom_site_label_1
_geom_angle_atom_site_label_2
_geom_angle_atom_site_label_3
_geom_angle
_geom_angle_site_symmetry_1
_geom_angle_site_symmetry_3
_geom_angle_publ_flag
O1 P1 C18 112.45(6) . . ?
O1 P1 C4 114.58(6) . . ?
C18 P1 C4 110.04(6) . . ?
O1 P1 C1 114.68(6) . . ?
C18 P1 C1 110.22(6) . . ?
C4 P1 C1 93.42(6) . . ?
C5 C1 C2 101.60(10) . . ?
C5 C1 C24 110.47(10) . . ?
C2 C1 C24 113.47(11) . . ?
C5 C1 P1 120.04(9) . . ?
C2 C1 P1 98.62(8) . . ?
C24 C1 P1 111.64(9) . . ?
C11 C2 C3 131.86(12) . . ?
C11 C2 C1 111.41(11) . . ?
C3 C2 C1 114.22(11) . . ?
C4 C3 C2 114.73(12) . . ?
C4 C3 H1 122.6 . . ?
C2 C3 H1 122.6 . . ?
C3 C4 C12 125.77(12) . . ?
C3 C4 P1 108.41(10) . . ?
C12 C4 P1 124.31(10) . . ?
C6 C5 C10 120.27(12) . . ?
C6 C5 C1 131.51(12) . . ?
C10 C5 C1 108.18(11) . . ?
C5 C6 C7 118.63(13) . . ?
C5 C6 H2 120.7 . . ?
C7 C6 H2 120.7 . . ?
C8 C7 C6 121.15(13) . . ?
C8 C7 H3 119.4 . . ?
C6 C7 H3 119.4 . . ?
C9 C8 C7 120.47(13) . . ?
C9 C8 H4 119.8 . . ?
C7 C8 H4 119.8 . . ?
C8 C9 C10 118.72(13) . . ?
C8 C9 H5 120.6 . . ?
C10 C9 H5 120.6 . . ?
C9 C10 C5 120.77(12) . . ?
C9 C10 C11 129.50(12) . . ?
C5 C10 C11 109.42(11) . . ?
C2 C11 C10 108.26(11) . . ?
C2 C11 C30 126.95(12) . . ?
C10 C11 C30 124.30(12) . . ?
C13 C12 C17 118.34(13) . . ?
C13 C12 C4 120.55(12) . . ?
C17 C12 C4 121.03(12) . . ?
C14 C13 C12 120.78(14) . . ?
C14 C13 H6 119.6 . . ?
C12 C13 H6 119.6 . . ?
C15 C14 C13 120.18(15) . . ?
C15 C14 H7 119.9 . . ?
C13 C14 H7 119.9 . . ?
C14 C15 C16 119.79(14) . . ?
C14 C15 H8 120.1 . . ?
C16 C15 H8 120.1 . . ?
C15 C16 C17 120.36(15) . . ?
C15 C16 H9 119.8 . . ?
C17 C16 H9 119.8 . . ?
C16 C17 C12 120.54(15) . . ?
C16 C17 H10 119.7 . . ?
C12 C17 H10 119.7 . . ?
C23 C18 C19 119.59(12) . . ?
C23 C18 P1 122.34(10) . . ?
C19 C18 P1 118.01(10) . . ?
C20 C19 C18 120.02(13) . . ?
C20 C19 H11 120.0 . . ?
C18 C19 H11 120.0 . . ?
C21 C20 C19 120.13(14) . . ?
C21 C20 H12 119.9 . . ?
C19 C20 H12 119.9 . . ?
C22 C21 C20 120.05(13) . . ?
C22 C21 H13 120.0 . . ?
C20 C21 H13 120.0 . . ?
C21 C22 C23 120.29(14) . . ?
C21 C22 H14 119.9 . . ?
C23 C22 H14 119.9 . . ?
C22 C23 C18 119.91(13) . . ?
C22 C23 H15 120.0 . . ?
C18 C23 H15 120.0 . . ?
C29 C24 C25 118.25(12) . . ?
C29 C24 C1 122.10(12) . . ?
C25 C24 C1 119.63(11) . . ?
C26 C25 C24 121.06(13) . . ?
C26 C25 H16 119.5 . . ?
C24 C25 H16 119.5 . . ?
C25 C26 C27 120.04(13) . . ?
C25 C26 H17 120.0 . . ?
C27 C26 H17 120.0 . . ?
C28 C27 C26 119.54(13) . . ?
C28 C27 H18 120.2 . . ?
C26 C27 H18 120.2 . . ?
C27 C28 C29 120.21(13) . . ?
C27 C28 H19 119.9 . . ?
C29 C28 H19 119.9 . . ?
C24 C29 C28 120.89(13) . . ?
C24 C29 H20 119.6 . . ?
C28 C29 H20 119.6 . . ?
C35 C30 C31 118.95(13) . . ?
C35 C30 C11 120.53(12) . . ?
C31 C30 C11 120.52(12) . . ?
C32 C31 C30 120.58(13) . . ?
C32 C31 H21 119.7 . . ?
C30 C31 H21 119.7 . . ?
C33 C32 C31 119.88(13) . . ?
C33 C32 H22 120.1 . . ?
C31 C32 H22 120.1 . . ?
C32 C33 C34 120.00(13) . . ?
C32 C33 H23 120.0 . . ?
C34 C33 H23 120.0 . . ?
C33 C34 C35 120.23(14) . . ?
C33 C34 H24 119.9 . . ?
C35 C34 H24 119.9 . . ?
C34 C35 C30 120.33(13) . . ?
C34 C35 H25 119.8 . . ?
C30 C35 H25 119.8 . . ?

loop_
_geom_bond_atom_site_label_1
_geom_bond_atom_site_label_2
_geom_bond_distance
_geom_bond_site_symmetry_2
_geom_bond_publ_flag
P1 O1 1.4840(10) . ?
P1 C18 1.7997(14) . ?
P1 C4 1.8195(14) . ?
P1 C1 1.8575(13) . ?
C1 C5 1.5218(18) . ?
C1 C2 1.5260(18) . ?
C1 C24 1.5373(18) . ?
C2 C11 1.3553(18) . ?
C2 C3 1.4429(18) . ?
C3 C4 1.3584(18) . ?
C3 H1 0.9500 . ?
C4 C12 1.4743(18) . ?
C5 C6 1.3816(18) . ?
C5 C10 1.4102(18) . ?
C6 C7 1.3972(19) . ?
C6 H2 0.9500 . ?
C7 C8 1.390(2) . ?
C7 H3 0.9500 . ?
C8 C9 1.389(2) . ?
C8 H4 0.9500 . ?
C9 C10 1.3893(18) . ?
C9 H5 0.9500 . ?
C10 C11 1.4677(18) . ?
C11 C30 1.4819(18) . ?
C12 C13 1.394(2) . ?
C12 C17 1.4005(19) . ?
C13 C14 1.390(2) . ?
C13 H6 0.9500 . ?
C14 C15 1.381(2) . ?
C14 H7 0.9500 . ?
C15 C16 1.383(2) . ?
C15 H8 0.9500 . ?
C16 C17 1.387(2) . ?
C16 H9 0.9500 . ?
C17 H10 0.9500 . ?
C18 C23 1.3934(18) . ?
C18 C19 1.3982(18) . ?
C19 C20 1.387(2) . ?
C19 H11 0.9500 . ?
C20 C21 1.387(2) . ?
C20 H12 0.9500 . ?
C21 C22 1.385(2) . ?
C21 H13 0.9500 . ?
C22 C23 1.3895(19) . ?
C22 H14 0.9500 . ?
C23 H15 0.9500 . ?
C24 C29 1.3862(18) . ?
C24 C25 1.3988(18) . ?
C25 C26 1.3818(19) . ?
C25 H16 0.9500 . ?
C26 C27 1.388(2) . ?
C26 H17 0.9500 . ?
C27 C28 1.385(2) . ?
C27 H18 0.9500 . ?
C28 C29 1.390(2) . ?
C28 H19 0.9500 . ?
C29 H20 0.9500 . ?
C30 C35 1.3898(19) . ?
C30 C31 1.3934(19) . ?
C31 C32 1.392(2) . ?
C31 H21 0.9500 . ?
C32 C33 1.379(2) . ?
C32 H22 0.9500 . ?
C33 C34 1.386(2) . ?
C33 H23 0.9500 . ?
C34 C35 1.388(2) . ?
C34 H24 0.9500 . ?
C35 H25 0.9500 . ?

loop_
_geom_torsion_atom_site_label_1
_geom_torsion_atom_site_label_2
_geom_torsion_atom_site_label_3
_geom_torsion_atom_site_label_4
_geom_torsion
_geom_torsion_site_symmetry_1
_geom_torsion_site_symmetry_2
_geom_torsion_site_symmetry_3
_geom_torsion_site_symmetry_4
_geom_torsion_publ_flag
O1 P1 C1 C5 -18.04(12) . . . . ?
C18 P1 C1 C5 110.06(10) . . . . ?
C4 P1 C1 C5 -137.13(10) . . . . ?
O1 P1 C1 C2 90.78(9) . . . . ?
C18 P1 C1 C2 -141.12(8) . . . . ?
C4 P1 C1 C2 -28.31(9) . . . . ?
O1 P1 C1 C24 -149.65(8) . . . . ?
C18 P1 C1 C24 -21.55(11) . . . . ?
C4 P1 C1 C24 91.26(9) . . . . ?
C5 C1 C2 C11 -9.67(14) . . . . ?
C24 C1 C2 C11 108.91(13) . . . . ?
P1 C1 C2 C11 -132.90(10) . . . . ?
C5 C1 C2 C3 154.54(11) . . . . ?
C24 C1 C2 C3 -86.89(13) . . . . ?
P1 C1 C2 C3 31.31(12) . . . . ?
C11 C2 C3 C4 141.25(15) . . . . ?
C1 C2 C3 C4 -18.86(16) . . . . ?
C2 C3 C4 C12 -171.81(12) . . . . ?
C2 C3 C4 P1 -5.42(14) . . . . ?
O1 P1 C4 C3 -97.74(10) . . . . ?
C18 P1 C4 C3 134.40(9) . . . . ?
C1 P1 C4 C3 21.43(10) . . . . ?
O1 P1 C4 C12 68.90(12) . . . . ?
C18 P1 C4 C12 -58.96(12) . . . . ?
C1 P1 C4 C12 -171.94(11) . . . . ?
C2 C1 C5 C6 -171.98(14) . . . . ?
C24 C1 C5 C6 67.32(18) . . . . ?
P1 C1 C5 C6 -64.80(18) . . . . ?
C2 C1 C5 C10 10.48(13) . . . . ?
C24 C1 C5 C10 -110.21(12) . . . . ?
P1 C1 C5 C10 117.67(11) . . . . ?
C10 C5 C6 C7 0.1(2) . . . . ?
C1 C5 C6 C7 -177.22(13) . . . . ?
C5 C6 C7 C8 0.0(2) . . . . ?
C6 C7 C8 C9 0.0(2) . . . . ?
C7 C8 C9 C10 -0.1(2) . . . . ?
C8 C9 C10 C5 0.2(2) . . . . ?
C8 C9 C10 C11 -172.59(13) . . . . ?
C6 C5 C10 C9 -0.18(19) . . . . ?
C1 C5 C10 C9 177.68(12) . . . . ?
C6 C5 C10 C11 173.94(12) . . . . ?
C1 C5 C10 C11 -8.20(14) . . . . ?
C3 C2 C11 C10 -155.31(14) . . . . ?
C1 C2 C11 C10 5.22(15) . . . . ?
C3 C2 C11 C30 16.8(2) . . . . ?
C1 C2 C11 C30 177.34(12) . . . . ?
C9 C10 C11 C2 175.40(13) . . . . ?
C5 C10 C11 C2 1.95(15) . . . . ?
C9 C10 C11 C30 3.0(2) . . . . ?
C5 C10 C11 C30 -170.43(12) . . . . ?
C3 C4 C12 C13 157.69(13) . . . . ?
P1 C4 C12 C13 -6.63(18) . . . . ?
C3 C4 C12 C17 -19.0(2) . . . . ?
P1 C4 C12 C17 176.69(10) . . . . ?
C17 C12 C13 C14 1.2(2) . . . . ?
C4 C12 C13 C14 -175.55(13) . . . . ?
C12 C13 C14 C15 -1.0(2) . . . . ?
C13 C14 C15 C16 0.4(2) . . . . ?
C14 C15 C16 C17 -0.1(2) . . . . ?
C15 C16 C17 C12 0.4(2) . . . . ?
C13 C12 C17 C16 -0.9(2) . . . . ?
C4 C12 C17 C16 175.86(13) . . . . ?
O1 P1 C18 C23 -152.82(11) . . . . ?
C4 P1 C18 C23 -23.79(13) . . . . ?
C1 P1 C18 C23 77.87(12) . . . . ?
O1 P1 C18 C19 30.09(12) . . . . ?
C4 P1 C18 C19 159.12(10) . . . . ?
C1 P1 C18 C19 -99.22(11) . . . . ?
C23 C18 C19 C20 -0.6(2) . . . . ?
P1 C18 C19 C20 176.59(11) . . . . ?
C18 C19 C20 C21 1.0(2) . . . . ?
C19 C20 C21 C22 -0.4(2) . . . . ?
C20 C21 C22 C23 -0.7(2) . . . . ?
C21 C22 C23 C18 1.1(2) . . . . ?
C19 C18 C23 C22 -0.4(2) . . . . ?
P1 C18 C23 C22 -177.49(10) . . . . ?
C5 C1 C24 C29 115.34(13) . . . . ?
C2 C1 C24 C29 2.01(17) . . . . ?
P1 C1 C24 C29 -108.36(12) . . . . ?
C5 C1 C24 C25 -62.97(15) . . . . ?
C2 C1 C24 C25 -176.29(11) . . . . ?
P1 C1 C24 C25 73.33(13) . . . . ?
C29 C24 C25 C26 -0.2(2) . . . . ?
C1 C24 C25 C26 178.22(12) . . . . ?
C24 C25 C26 C27 -0.6(2) . . . . ?
C25 C26 C27 C28 0.5(2) . . . . ?
C26 C27 C28 C29 0.4(2) . . . . ?
C25 C24 C29 C28 1.0(2) . . . . ?
C1 C24 C29 C28 -177.32(12) . . . . ?
C27 C28 C29 C24 -1.1(2) . . . . ?
C2 C11 C30 C35 125.37(16) . . . . ?
C10 C11 C30 C35 -63.69(19) . . . . ?
C2 C11 C30 C31 -54.4(2) . . . . ?
C10 C11 C30 C31 116.52(15) . . . . ?
C35 C30 C31 C32 0.0(2) . . . . ?
C11 C30 C31 C32 179.81(13) . . . . ?
C30 C31 C32 C33 -0.7(2) . . . . ?
C31 C32 C33 C34 0.2(2) . . . . ?
C32 C33 C34 C35 1.1(2) . . . . ?
C33 C34 C35 C30 -1.8(2) . . . . ?
C31 C30 C35 C34 1.2(2) . . . . ?
C11 C30 C35 C34 -178.58(13) . . . . ?
